data_2236460
loop_
_publ_author_name
'Ma, Jing'
'Ma, Yi'
'He, Dian'

_publ_section_title
;
 <i>N</i>-(4-chlorobenzoyl)-<i>N</i>-(2-chlorophenyl)-<i>O</i>-[2-(2-nitrophenyl)acetyl]hydroxylamine
;
_journal_coeditor_code LH5536
_journal_issue 11
_journal_name_full 'Acta Crystallographica Section E'
_journal_page_first o3067
_journal_paper_doi 10.1107/S1600536812040883
_journal_volume 68
_journal_year 2012
_chemical_formula_iupac 'C21 H14 Cl2 N2 O5'
_chemical_formula_moiety 'C21 H14 Cl2 N2 O5'
_chemical_formula_sum 'C21 H14 Cl2 N2 O5'
_chemical_formula_weight 445.24
_chemical_name_systematic
;
<i>N</i>-(4-chlorobenzoyl)-<i>N</i>-(2-chlorophenyl)-<i>O</i>-[2-(2-
nitrophenyl)acetyl]hydroxylamine
;
_space_group_IT_number 4
_symmetry_cell_setting monoclinic
_symmetry_space_group_name_Hall 'P 2yb'
_symmetry_space_group_name_H-M 'P 1 21 1'
_cell_angle_alpha 90.00
_cell_angle_beta 105.150(14)
_cell_angle_gamma 90.00
_cell_formula_units_Z 2
_cell_length_a 12.366(14)
_cell_length_b 6.789(8)
_cell_length_c 12.579(14)
_cell_measurement_reflns_used 985
_cell_measurement_temperature 296(2)
_cell_measurement_theta_max 19.24
_cell_measurement_theta_min 2.69
_cell_volume 1019(2)
_computing_cell_refinement 'SAINT (Bruker, 2009)'
_computing_data_collection 'APEX2 (Bruker, 2009)'
_computing_data_reduction 'SAINT (Bruker, 2009)'
_computing_molecular_graphics 'PLATON (Spek, 2009)'
_computing_publication_material 'SHELXL97 (Sheldrick, 2008)'
_computing_structure_refinement 'SHELXL97 (Sheldrick, 2008)'
_computing_structure_solution 'SHELXS97 (Sheldrick, 2008)'
_diffrn_ambient_temperature 296(2)
_diffrn_measured_fraction_theta_full 0.989
_diffrn_measured_fraction_theta_max 0.989
_diffrn_measurement_device_type 'Bruker APEXII CCD'
_diffrn_measurement_method '\f and \w scans'
_diffrn_radiation_monochromator graphite
_diffrn_radiation_source 'fine-focus sealed tube'
_diffrn_radiation_type MoK\a
_diffrn_radiation_wavelength 0.71073
_diffrn_reflns_av_R_equivalents 0.0298
_diffrn_reflns_av_sigmaI/netI 0.1073
_diffrn_reflns_limit_h_max 14
_diffrn_reflns_limit_h_min -14
_diffrn_reflns_limit_k_max 8
_diffrn_reflns_limit_k_min -8
_diffrn_reflns_limit_l_max 14
_diffrn_reflns_limit_l_min -15
_diffrn_reflns_number 5091
_diffrn_reflns_theta_full 25.50
_diffrn_reflns_theta_max 25.50
_diffrn_reflns_theta_min 2.69
_exptl_absorpt_coefficient_mu 0.355
_exptl_absorpt_correction_T_max 0.9454
_exptl_absorpt_correction_T_min 0.9292
_exptl_absorpt_correction_type multi-scan
_exptl_absorpt_process_details '(SADABS; Sheldrick, 1996)'
_exptl_crystal_colour colorless
_exptl_crystal_density_diffrn 1.450
_exptl_crystal_density_method 'not measured'
_exptl_crystal_description block
_exptl_crystal_F_000 456
_exptl_crystal_size_max 0.21
_exptl_crystal_size_mid 0.20
_exptl_crystal_size_min 0.16
_refine_diff_density_max 0.169
_refine_diff_density_min -0.160
_refine_ls_abs_structure_details 'Flack (1983), 1624 Friedel pairs'
_refine_ls_abs_structure_Flack 0.40(7)
_refine_ls_extinction_method none
_refine_ls_goodness_of_fit_ref 0.988
_refine_ls_hydrogen_treatment constr
_refine_ls_matrix_type full
_refine_ls_number_parameters 271
_refine_ls_number_reflns 3669
_refine_ls_number_restraints 1
_refine_ls_restrained_S_all 0.988
_refine_ls_R_factor_all 0.1420
_refine_ls_R_factor_gt 0.0542
_refine_ls_shift/su_max 0.000
_refine_ls_shift/su_mean 0.000
_refine_ls_structure_factor_coef Fsqd
_refine_ls_weighting_details 'calc w=1/[\s^2^(Fo^2^)+(0.0117P)^2^] where P=(Fo^2^+2Fc^2^)/3'
_refine_ls_weighting_scheme calc
_refine_ls_wR_factor_ref 0.0686
_reflns_number_gt 1821
_reflns_number_total 3669
_reflns_threshold_expression I>2\s(I)
_cod_data_source_file lh5536.cif
_cod_data_source_block I
_cod_original_sg_symbol_H-M 'P 21'
_cod_database_code 2236460
_cod_database_fobs_code 2236460

loop_
_symmetry_equiv_pos_as_xyz
'x, y, z'
'-x, y+1/2, -z'

loop_
_atom_site_type_symbol
_atom_site_label
_atom_site_fract_x
_atom_site_fract_y
_atom_site_fract_z
_atom_site_U_iso_or_equiv
_atom_site_adp_type
_atom_site_calc_flag
_atom_site_refinement_flags
_atom_site_occupancy
_atom_site_symmetry_multiplicity
C C1 0.0147(3) 0.5015(8) 0.8371(3) 0.0556(12) Uani d . 1 1
H H1 0.0422 0.4007 0.8869 0.067 Uiso calc R 1 1
C C2 -0.0321(4) 0.6675(7) 0.8709(3) 0.0590(13) Uani d . 1 1
H H2 -0.0363 0.6786 0.9434 0.071 Uiso calc R 1 1
C C3 -0.0720(4) 0.8152(6) 0.7973(4) 0.0581(14) Uani d . 1 1
C C4 -0.0663(4) 0.8041(7) 0.6904(4) 0.0642(15) Uani d . 1 1
H H4 -0.0935 0.9061 0.6414 0.077 Uiso calc R 1 1
C C5 -0.0194(4) 0.6382(7) 0.6562(4) 0.0554(13) Uani d . 1 1
H H5 -0.0148 0.6292 0.5838 0.067 Uiso calc R 1 1
C C6 0.0207(3) 0.4855(7) 0.7292(3) 0.0439(11) Uani d . 1 1
C C7 0.0602(4) 0.3045(7) 0.6835(4) 0.0493(13) Uani d . 1 1
C C8 0.2401(3) 0.3019(7) 0.8323(4) 0.0487(12) Uani d . 1 1
C C9 0.2722(4) 0.2095(7) 0.9344(4) 0.0577(13) Uani d . 1 1
C C10 0.3508(4) 0.2985(10) 1.0199(5) 0.0814(17) Uani d . 1 1
H H10 0.3720 0.2376 1.0884 0.098 Uiso calc R 1 1
C C11 0.3970(4) 0.4729(11) 1.0044(5) 0.0906(19) Uani d . 1 1
H H11 0.4484 0.5328 1.0628 0.109 Uiso calc R 1 1
C C12 0.3684(4) 0.5626(8) 0.9024(5) 0.0831(18) Uani d . 1 1
H H12 0.4026 0.6801 0.8915 0.100 Uiso calc R 1 1
C C13 0.2899(4) 0.4789(8) 0.8174(4) 0.0640(14) Uani d . 1 1
H H13 0.2697 0.5411 0.7492 0.077 Uiso calc R 1 1
C C14 0.2324(3) 0.0798(8) 0.6138(4) 0.0493(13) Uani d . 1 1
C C15 0.2469(3) -0.1148(6) 0.5610(3) 0.0523(12) Uani d . 1 1
H H15A 0.2688 -0.2138 0.6182 0.063 Uiso calc R 1 1
H H15B 0.1754 -0.1543 0.5128 0.063 Uiso calc R 1 1
C C16 0.3330(4) -0.1087(6) 0.4954(4) 0.0494(12) Uani d . 1 1
C C17 0.2956(4) -0.1148(7) 0.3812(4) 0.0669(14) Uani d . 1 1
H H17 0.2190 -0.1217 0.3485 0.080 Uiso calc R 1 1
C C18 0.3679(5) -0.1107(8) 0.3152(4) 0.0791(16) Uani d . 1 1
H H18 0.3406 -0.1116 0.2390 0.095 Uiso calc R 1 1
C C19 0.4823(5) -0.1054(7) 0.3634(5) 0.0778(16) Uani d . 1 1
H H19 0.5320 -0.1053 0.3191 0.093 Uiso calc R 1 1
C C20 0.5227(4) -0.1003(7) 0.4756(5) 0.0690(14) Uani d . 1 1
H H20 0.5994 -0.0966 0.5082 0.083 Uiso calc R 1 1
C C21 0.4474(4) -0.1006(6) 0.5391(4) 0.0511(12) Uani d . 1 1
Cl Cl1 -0.13093(10) 1.0228(2) 0.84135(10) 0.0924(4) Uani d . 1 1
Cl Cl2 0.21125(11) -0.0100(2) 0.95615(10) 0.0868(4) Uani d . 1 1
N N1 0.1548(3) 0.2169(6) 0.7465(3) 0.0501(9) Uani d . 1 1
N N2 0.4985(4) -0.0959(6) 0.6589(4) 0.0711(13) Uani d . 1 1
O O1 0.0103(2) 0.2380(4) 0.5951(2) 0.0622(9) Uani d . 1 1
O O2 0.1866(2) 0.0409(4) 0.7008(2) 0.0563(8) Uani d . 1 1
O O3 0.4389(3) -0.0664(6) 0.7204(3) 0.0983(14) Uani d . 1 1
O O4 0.5971(3) -0.1181(7) 0.6925(3) 0.1191(16) Uani d . 1 1
O O5 0.2537(2) 0.2392(5) 0.5864(2) 0.0613(10) Uani d . 1 1

loop_
_atom_site_aniso_label
_atom_site_aniso_U_11
_atom_site_aniso_U_22
_atom_site_aniso_U_33
_atom_site_aniso_U_12
_atom_site_aniso_U_13
_atom_site_aniso_U_23
C1 0.062(3) 0.066(3) 0.040(3) 0.008(3) 0.015(2) 0.012(3)
C2 0.068(3) 0.077(4) 0.035(3) 0.006(3) 0.017(3) 0.005(3)
C3 0.053(3) 0.053(3) 0.062(4) -0.007(3) 0.005(3) -0.006(3)
C4 0.068(4) 0.065(4) 0.048(4) -0.012(3) -0.006(3) 0.005(3)
C5 0.063(4) 0.070(4) 0.035(3) -0.020(3) 0.016(3) -0.002(3)
C6 0.038(3) 0.058(3) 0.035(3) -0.005(3) 0.007(2) 0.007(3)
C7 0.050(3) 0.068(4) 0.036(3) -0.006(3) 0.022(3) 0.003(3)
C8 0.029(3) 0.071(4) 0.043(3) 0.003(3) 0.005(3) -0.008(3)
C9 0.046(3) 0.065(3) 0.061(3) 0.011(3) 0.010(3) 0.001(3)
C10 0.067(4) 0.103(5) 0.061(4) 0.024(4) -0.007(3) -0.005(4)
C11 0.076(4) 0.108(6) 0.074(4) 0.011(5) -0.006(3) -0.012(5)
C12 0.055(4) 0.083(5) 0.104(5) -0.008(4) 0.008(3) -0.004(4)
C13 0.049(3) 0.082(4) 0.057(3) -0.009(3) 0.007(3) 0.012(3)
C14 0.031(3) 0.076(4) 0.042(3) -0.004(3) 0.011(2) 0.000(3)
C15 0.042(3) 0.059(3) 0.055(3) -0.001(3) 0.010(2) -0.006(3)
C16 0.040(3) 0.042(3) 0.068(4) 0.007(3) 0.017(3) -0.004(3)
C17 0.067(4) 0.082(3) 0.051(3) 0.009(3) 0.013(3) -0.011(3)
C18 0.101(5) 0.082(4) 0.063(4) 0.014(4) 0.036(4) -0.003(3)
C19 0.083(5) 0.055(3) 0.114(5) 0.009(4) 0.059(4) -0.005(4)
C20 0.050(3) 0.050(3) 0.110(5) -0.003(3) 0.025(3) -0.012(4)
C21 0.049(3) 0.038(3) 0.069(4) -0.001(3) 0.019(3) 0.000(3)
Cl1 0.0909(10) 0.0798(10) 0.0966(10) 0.0165(10) 0.0068(8) -0.0179(9)
Cl2 0.1014(10) 0.0849(11) 0.0788(9) 0.0064(10) 0.0320(7) 0.0200(9)
N1 0.040(2) 0.065(3) 0.044(2) 0.003(2) 0.009(2) -0.006(2)
N2 0.060(4) 0.059(3) 0.083(4) -0.002(3) -0.002(3) -0.004(3)
O1 0.057(2) 0.088(2) 0.0363(19) 0.001(2) 0.0039(16) -0.0121(18)
O2 0.0591(19) 0.060(2) 0.0549(19) -0.0036(19) 0.0230(16) -0.0048(18)
O3 0.073(3) 0.146(4) 0.067(3) 0.002(3) 0.003(2) 0.003(3)
O4 0.056(2) 0.155(4) 0.124(3) 0.012(3) -0.016(2) -0.003(3)
O5 0.063(2) 0.062(2) 0.067(2) -0.006(2) 0.0312(18) 0.0019(18)

loop_
_atom_type_symbol
_atom_type_description
_atom_type_scat_dispersion_real
_atom_type_scat_dispersion_imag
_atom_type_scat_source
C C 0.0033 0.0016 'International Tables Vol C Tables 4.2.6.8 and 6.1.1.4'
H H 0.0000 0.0000 'International Tables Vol C Tables 4.2.6.8 and 6.1.1.4'
N N 0.0061 0.0033 'International Tables Vol C Tables 4.2.6.8 and 6.1.1.4'
O O 0.0106 0.0060 'International Tables Vol C Tables 4.2.6.8 and 6.1.1.4'
Cl Cl 0.1484 0.1585 'International Tables Vol C Tables 4.2.6.8 and 6.1.1.4'

loop_
_geom_angle_atom_site_label_1
_geom_angle_atom_site_label_2
_geom_angle_atom_site_label_3
_geom_angle
C6 C1 C2 120.0(4)
C6 C1 H1 120.0
C2 C1 H1 120.0
C3 C2 C1 119.8(4)
C3 C2 H2 120.1
C1 C2 H2 120.1
C2 C3 C4 121.5(4)
C2 C3 Cl1 119.1(4)
C4 C3 Cl1 119.4(4)
C3 C4 C5 118.9(4)
C3 C4 H4 120.5
C5 C4 H4 120.5
C4 C5 C6 120.5(4)
C4 C5 H5 119.7
C6 C5 H5 119.7
C1 C6 C5 119.3(5)
C1 C6 C7 123.4(5)
C5 C6 C7 117.2(4)
O1 C7 N1 121.7(4)
O1 C7 C6 121.5(4)
N1 C7 C6 116.8(4)
C13 C8 C9 119.1(4)
C13 C8 N1 121.2(4)
C9 C8 N1 119.6(5)
C10 C9 C8 119.5(5)
C10 C9 Cl2 120.1(5)
C8 C9 Cl2 120.4(4)
C11 C10 C9 120.5(6)
C11 C10 H10 119.7
C9 C10 H10 119.7
C10 C11 C12 120.3(6)
C10 C11 H11 119.8
C12 C11 H11 119.8
C13 C12 C11 120.1(6)
C13 C12 H12 120.0
C11 C12 H12 120.0
C12 C13 C8 120.4(4)
C12 C13 H13 119.8
C8 C13 H13 119.8
O5 C14 O2 124.9(5)
O5 C14 C15 127.6(4)
O2 C14 C15 107.5(4)
C16 C15 C14 113.5(4)
C16 C15 H15A 108.9
C14 C15 H15A 108.9
C16 C15 H15B 108.9
C14 C15 H15B 108.9
H15A C15 H15B 107.7
C21 C16 C17 116.3(4)
C21 C16 C15 125.5(4)
C17 C16 C15 118.3(4)
C18 C17 C16 122.2(5)
C18 C17 H17 118.9
C16 C17 H17 118.9
C17 C18 C19 119.3(5)
C17 C18 H18 120.4
C19 C18 H18 120.4
C20 C19 C18 120.5(5)
C20 C19 H19 119.8
C18 C19 H19 119.8
C19 C20 C21 118.6(5)
C19 C20 H20 120.7
C21 C20 H20 120.7
C20 C21 C16 123.2(5)
C20 C21 N2 114.8(5)
C16 C21 N2 122.0(4)
C7 N1 C8 128.2(4)
C7 N1 O2 114.5(3)
C8 N1 O2 114.8(3)
O4 N2 O3 122.0(5)
O4 N2 C21 119.0(5)
O3 N2 C21 118.9(4)
C14 O2 N1 111.9(3)

loop_
_geom_bond_atom_site_label_1
_geom_bond_atom_site_label_2
_geom_bond_distance
C1 C6 1.382(5)
C1 C2 1.384(6)
C1 H1 0.9300
C2 C3 1.366(6)
C2 H2 0.9300
C3 C4 1.367(5)
C3 Cl1 1.742(5)
C4 C5 1.386(5)
C4 H4 0.9300
C5 C6 1.388(5)
C5 H5 0.9300
C6 C7 1.492(6)
C7 O1 1.209(5)
C7 N1 1.367(5)
C8 C13 1.385(5)
C8 C9 1.391(5)
C8 N1 1.419(5)
C9 C10 1.386(6)
C9 Cl2 1.724(5)
C10 C11 1.351(6)
C10 H10 0.9300
C11 C12 1.381(6)
C11 H11 0.9300
C12 C13 1.366(5)
C12 H12 0.9300
C13 H13 0.9300
C14 O5 1.186(5)
C14 O2 1.384(5)
C14 C15 1.510(6)
C15 C16 1.509(5)
C15 H15A 0.9700
C15 H15B 0.9700
C16 C21 1.379(5)
C16 C17 1.390(5)
C17 C18 1.370(6)
C17 H17 0.9300
C18 C19 1.386(6)
C18 H18 0.9300
C19 C20 1.369(6)
C19 H19 0.9300
C20 C21 1.378(5)
C20 H20 0.9300
C21 N2 1.474(6)
N1 O2 1.426(4)
N2 O4 1.191(5)
N2 O3 1.216(4)

loop_
_geom_hbond_atom_site_label_D
_geom_hbond_atom_site_label_H
_geom_hbond_atom_site_label_A
_geom_hbond_site_symmetry_A
_geom_hbond_distance_DH
_geom_hbond_distance_HA
_geom_hbond_distance_DA
_geom_hbond_angle_DHA
C5 H5 O1 2_556 0.93 2.38 3.264(7) 158
C15 H15B O1 2_546 0.97 2.45 3.421(6) 175

loop_
_geom_torsion_atom_site_label_1
_geom_torsion_atom_site_label_2
_geom_torsion_atom_site_label_3
_geom_torsion_atom_site_label_4
_geom_torsion
C6 C1 C2 C3 -0.1(7)
C1 C2 C3 C4 -0.5(7)
C1 C2 C3 Cl1 179.9(3)
C2 C3 C4 C5 0.4(7)
Cl1 C3 C4 C5 -180.0(3)
C3 C4 C5 C6 0.3(7)
C2 C1 C6 C5 0.7(6)
C2 C1 C6 C7 -174.2(4)
C4 C5 C6 C1 -0.8(6)
C4 C5 C6 C7 174.4(4)
C1 C6 C7 O1 134.5(4)
C5 C6 C7 O1 -40.6(6)
C1 C6 C7 N1 -45.1(5)
C5 C6 C7 N1 139.9(4)
C13 C8 C9 C10 1.7(6)
N1 C8 C9 C10 -176.3(4)
C13 C8 C9 Cl2 179.5(3)
N1 C8 C9 Cl2 1.5(6)
C8 C9 C10 C11 -0.5(7)
Cl2 C9 C10 C11 -178.4(4)
C9 C10 C11 C12 -1.5(8)
C10 C11 C12 C13 2.5(8)
C11 C12 C13 C8 -1.3(7)
C9 C8 C13 C12 -0.8(6)
N1 C8 C13 C12 177.2(4)
O5 C14 C15 C16 23.1(6)
O2 C14 C15 C16 -158.2(3)
C14 C15 C16 C21 73.3(6)
C14 C15 C16 C17 -107.7(5)
C21 C16 C17 C18 -0.7(7)
C15 C16 C17 C18 -179.7(4)
C16 C17 C18 C19 1.6(8)
C17 C18 C19 C20 -1.3(8)
C18 C19 C20 C21 0.0(8)
C19 C20 C21 C16 1.0(7)
C19 C20 C21 N2 179.7(4)
C17 C16 C21 C20 -0.6(7)
C15 C16 C21 C20 178.3(4)
C17 C16 C21 N2 -179.3(4)
C15 C16 C21 N2 -0.3(7)
O1 C7 N1 C8 159.2(4)
C6 C7 N1 C8 -21.3(6)
O1 C7 N1 O2 -1.6(5)
C6 C7 N1 O2 177.9(3)
C13 C8 N1 C7 -49.9(6)
C9 C8 N1 C7 128.1(4)
C13 C8 N1 O2 110.9(4)
C9 C8 N1 O2 -71.2(5)
C20 C21 N2 O4 -9.7(7)
C16 C21 N2 O4 169.1(5)
C20 C21 N2 O3 169.2(4)
C16 C21 N2 O3 -12.1(7)
O5 C14 O2 N1 7.0(6)
C15 C14 O2 N1 -171.7(3)
C7 N1 O2 C14 74.1(4)
C8 N1 O2 C14 -89.4(4)
